data_7211844
loop_
_publ_author_name
'Huang, Fu-Ping'
'Tian, Jin-Lei'
'Chen, Gong-Jun'
'Li, Dong-Dong'
'Gu, Wen'
'Liu, Xin'
'Yan, Shi-Ping'
'Liao, Dai-Zheng'
'Cheng, Peng'

_publ_section_title
;
 A case study of the ZnII-BDC/bpt mixed-ligand system: positional isomeric
 effect, structural diversification and luminescent properties
;
_journal_issue 4
_journal_name_full CrystEngComm
_journal_page_first 1269
_journal_paper_doi 10.1039/b915506f
_journal_volume 12
_journal_year 2010
_chemical_formula_sum 'C20 H13 N5 O4 Zn'
_chemical_formula_weight 452.74
_chemical_name_systematic
;
?
;
_space_group_IT_number 14
_symmetry_cell_setting monoclinic
_symmetry_space_group_name_Hall '-P 2ybc'
_symmetry_space_group_name_H-M 'P 1 21/c 1'
_atom_sites_solution_hydrogens geom
_atom_sites_solution_primary direct
_atom_sites_solution_secondary difmap
_audit_creation_method SHELXL-97
_cell_angle_alpha 90.00
_cell_angle_beta 90.82(3)
_cell_angle_gamma 90.00
_cell_formula_units_Z 4
_cell_length_a 7.2690(15)
_cell_length_b 11.546(2)
_cell_length_c 21.291(4)
_cell_measurement_temperature 293(2)
_cell_volume 1786.7(6)
_computing_structure_refinement 'SHELXL-97 (Sheldrick, 1997)'
_computing_structure_solution 'SHELXS-97 (Sheldrick, 1990)'
_diffrn_ambient_temperature 293(2)
_diffrn_measured_fraction_theta_full 0.997
_diffrn_measured_fraction_theta_max 0.997
_diffrn_radiation_monochromator graphite
_diffrn_radiation_source 'fine-focus sealed tube'
_diffrn_radiation_type MoK\a
_diffrn_radiation_wavelength 0.71073
_diffrn_reflns_av_R_equivalents 0.0414
_diffrn_reflns_av_sigmaI/netI 0.0329
_diffrn_reflns_limit_h_max 9
_diffrn_reflns_limit_h_min -9
_diffrn_reflns_limit_k_max 14
_diffrn_reflns_limit_k_min -14
_diffrn_reflns_limit_l_max 27
_diffrn_reflns_limit_l_min -27
_diffrn_reflns_number 17788
_diffrn_reflns_theta_full 27.48
_diffrn_reflns_theta_max 27.48
_diffrn_reflns_theta_min 3.31
_exptl_absorpt_coefficient_mu 1.416
_exptl_absorpt_correction_T_max 0.844
_exptl_absorpt_correction_T_min 0.719
_exptl_absorpt_correction_type multi-scan
_exptl_absorpt_process_details sadabs
_exptl_crystal_colour colorless
_exptl_crystal_density_diffrn 1.683
_exptl_crystal_density_method 'not measured'
_exptl_crystal_description block
_exptl_crystal_F_000 1144
_exptl_crystal_size_max 0.40
_exptl_crystal_size_mid 0.20
_exptl_crystal_size_min 0.12
_refine_diff_density_max 1.193
_refine_diff_density_min -1.081
_refine_diff_density_rms 0.077
_refine_ls_extinction_method none
_refine_ls_goodness_of_fit_ref 1.004
_refine_ls_hydrogen_treatment mixed
_refine_ls_matrix_type full
_refine_ls_number_parameters 274
_refine_ls_number_reflns 4082
_refine_ls_number_restraints 15
_refine_ls_restrained_S_all 1.029
_refine_ls_R_factor_all 0.0610
_refine_ls_R_factor_gt 0.0501
_refine_ls_shift/su_max 0.000
_refine_ls_shift/su_mean 0.000
_refine_ls_structure_factor_coef Fsqd
_refine_ls_weighting_details 'calc w=1/[\s^2^(Fo^2^)+(0.0364P)^2^+5.0000P] where P=(Fo^2^+2Fc^2^)/3'
_refine_ls_weighting_scheme calc
_refine_ls_wR_factor_gt 0.1045
_refine_ls_wR_factor_ref 0.1095
_reflns_number_gt 3523
_reflns_number_total 4082
_reflns_threshold_expression >2sigma(I)
_cod_data_source_file b915506f.txt
_cod_data_source_block aa7
_cod_depositor_comments
;
The following automatic conversions were performed:

'_geom_bond_publ_flag' value 'Y' changed to 'y' according to
/home/saulius/struct/CIF-dictionaries/cif_core.dic dictionary named
'cif_core.dic' version 2.4.2 from 2011-04-26 (5
times).

'_geom_angle_publ_flag' value 'Y' changed to 'y' according
to /home/saulius/struct/CIF-dictionaries/cif_core.dic dictionary
named 'cif_core.dic' version 2.4.2 from 2011-04-26 (10 times).

Automatic conversion script
Id: cif_fix_values 1891 2012-01-12 08:04:46Z andrius 
;
_cod_original_sg_symbol_H-M P21/c
_cod_database_code 7211844

loop_
_symmetry_equiv_pos_as_xyz
'x, y, z'
'-x, y+1/2, -z+1/2'
'-x, -y, -z'
'x, -y-1/2, z-1/2'

loop_
_atom_site_label
_atom_site_type_symbol
_atom_site_fract_x
_atom_site_fract_y
_atom_site_fract_z
_atom_site_U_iso_or_equiv
_atom_site_adp_type
_atom_site_occupancy
_atom_site_symmetry_multiplicity
_atom_site_calc_flag
_atom_site_refinement_flags
Zn1 Zn 0.34559(5) 0.03505(3) 0.236367(16) 0.02441(12) Uani 1 1 d .
C1 C 0.7091(4) -0.0879(3) 0.23683(15) 0.0260(7) Uani 1 1 d .
C2 C 0.7267(4) -0.0886(3) 0.16669(14) 0.0241(6) Uani 1 1 d .
C3 C 0.5754(5) -0.1163(3) 0.12912(16) 0.0329(8) Uani 1 1 d .
H3 H 0.4644 -0.1352 0.1478 0.039 Uiso 1 1 calc R
C4 C 0.5873(5) -0.1161(4) 0.06450(17) 0.0452(10) Uani 1 1 d .
H4 H 0.4846 -0.1343 0.0399 0.054 Uiso 1 1 calc R
C5 C 0.7498(6) -0.0892(4) 0.03675(17) 0.0450(10) Uani 1 1 d .
H5 H 0.7572 -0.0879 -0.0068 0.054 Uiso 1 1 calc R
C6 C 0.9029(5) -0.0640(4) 0.07312(17) 0.0391(9) Uani 1 1 d .
H6 H 1.0139 -0.0472 0.0539 0.047 Uiso 1 1 calc R
C7 C 0.8931(4) -0.0635(3) 0.13791(15) 0.0279(7) Uani 1 1 d .
C8 C 1.0647(6) -0.0369(6) 0.1738(2) 0.0650(8) Uani 1 1 d U
C9 C 0.3741(5) 0.0484(3) 0.37500(16) 0.0346(8) Uani 1 1 d .
H9 H 0.4888 0.0152 0.3685 0.042 Uiso 1 1 calc R
C10 C 0.3199(5) 0.0689(4) 0.43539(16) 0.0387(9) Uani 1 1 d .
H10 H 0.3979 0.0507 0.4690 0.046 Uiso 1 1 calc R
C11 C 0.1489(5) 0.1168(3) 0.44623(15) 0.0295(7) Uani 1 1 d .
C12 C 0.0403(5) 0.1447(3) 0.39478(16) 0.0337(8) Uani 1 1 d .
H12 H -0.0748 0.1782 0.4001 0.040 Uiso 1 1 calc R
C13 C 0.1042(5) 0.1224(3) 0.33547(16) 0.0336(8) Uani 1 1 d .
H13 H 0.0299 0.1416 0.3011 0.040 Uiso 1 1 calc R
C14 C 0.0856(5) 0.1384(3) 0.51028(15) 0.0299(7) Uani 1 1 d .
C15 C -0.0790(5) 0.1885(3) 0.58518(15) 0.0275(7) Uani 1 1 d .
C16 C -0.2273(5) 0.2353(3) 0.62372(15) 0.0268(7) Uani 1 1 d .
C17 C -0.3904(5) 0.2701(4) 0.59569(16) 0.0378(9) Uani 1 1 d .
H17 H -0.4105 0.2583 0.5529 0.045 Uiso 1 1 calc R
C18 C -0.5223(5) 0.3220(4) 0.63120(16) 0.0368(8) Uani 1 1 d .
H18 H -0.6317 0.3447 0.6116 0.044 Uiso 1 1 calc R
C19 C -0.3482(5) 0.3011(3) 0.72014(15) 0.0298(7) Uani 1 1 d .
H19 H -0.3346 0.3097 0.7634 0.036 Uiso 1 1 calc R
C20 C -0.2096(5) 0.2473(3) 0.68792(15) 0.0286(7) Uani 1 1 d .
H20 H -0.1059 0.2195 0.7091 0.034 Uiso 1 1 calc R
H3A H 0.124(6) 0.133(4) 0.649(2) 0.063 Uiso 1 1 d .
N1 N 0.2685(4) 0.0742(2) 0.32498(12) 0.0265(6) Uani 1 1 d .
N2 N 0.1870(4) 0.1113(3) 0.56032(13) 0.0345(7) Uani 1 1 d .
N3 N 0.0794(4) 0.1452(3) 0.60801(13) 0.0320(6) Uani 1 1 d .
N4 N -0.0803(4) 0.1859(3) 0.52301(13) 0.0328(7) Uani 1 1 d .
N5 N -0.5011(4) 0.3416(2) 0.69256(12) 0.0263(6) Uani 1 1 d .
O1 O 0.5540(3) -0.0668(2) 0.26041(10) 0.0292(5) Uani 1 1 d .
O2 O 0.8472(3) -0.1086(3) 0.26878(12) 0.0540(9) Uani 1 1 d .
O3 O 1.0976(4) 0.0671(4) 0.18888(15) 0.0683(8) Uani 1 1 d U
O4 O 1.1801(4) -0.1112(4) 0.18559(15) 0.0684(8) Uani 1 1 d U

loop_
_atom_site_aniso_label
_atom_site_aniso_U_11
_atom_site_aniso_U_22
_atom_site_aniso_U_33
_atom_site_aniso_U_23
_atom_site_aniso_U_13
_atom_site_aniso_U_12
Zn1 0.01868(18) 0.0340(2) 0.02065(18) -0.00095(16) 0.00400(12) -0.00077(16)
C1 0.0225(15) 0.0340(17) 0.0216(15) 0.0017(13) 0.0021(12) 0.0026(13)
C2 0.0187(14) 0.0310(17) 0.0226(15) -0.0026(13) 0.0006(11) 0.0031(12)
C3 0.0207(15) 0.046(2) 0.0320(18) -0.0098(16) -0.0006(13) -0.0006(15)
C4 0.039(2) 0.066(3) 0.0304(19) -0.0138(19) -0.0116(16) -0.003(2)
C5 0.053(2) 0.063(3) 0.0193(16) -0.0040(17) -0.0023(16) -0.005(2)
C6 0.0345(19) 0.056(2) 0.0264(17) 0.0044(16) 0.0054(14) -0.0064(17)
C7 0.0225(15) 0.0380(19) 0.0232(15) 0.0024(13) 0.0011(12) 0.0007(13)
C8 0.0290(11) 0.123(2) 0.0427(12) 0.0131(14) -0.0038(10) -0.0086(13)
C9 0.0305(17) 0.047(2) 0.0269(17) 0.0012(15) 0.0043(13) 0.0116(16)
C10 0.038(2) 0.054(2) 0.0233(17) 0.0028(16) 0.0019(14) 0.0136(17)
C11 0.0341(17) 0.0325(18) 0.0220(15) -0.0014(13) 0.0072(13) 0.0031(14)
C12 0.0282(17) 0.046(2) 0.0269(17) -0.0029(15) 0.0049(13) 0.0100(15)
C13 0.0300(17) 0.048(2) 0.0232(16) 0.0002(15) 0.0029(13) 0.0102(16)
C14 0.0333(18) 0.0337(18) 0.0228(16) -0.0008(14) 0.0056(13) 0.0035(14)
C15 0.0307(17) 0.0305(17) 0.0214(15) -0.0006(13) 0.0054(13) 0.0023(14)
C16 0.0318(17) 0.0277(16) 0.0208(15) 0.0001(13) 0.0049(12) 0.0016(13)
C17 0.041(2) 0.053(2) 0.0189(16) -0.0064(15) -0.0023(14) 0.0107(18)
C18 0.0299(18) 0.052(2) 0.0283(17) -0.0054(16) -0.0050(14) 0.0101(17)
C19 0.0334(18) 0.0376(19) 0.0185(15) 0.0000(14) 0.0003(13) 0.0054(15)
C20 0.0267(16) 0.0356(18) 0.0236(16) 0.0008(14) -0.0007(12) 0.0079(14)
N1 0.0266(14) 0.0330(15) 0.0199(13) 0.0006(11) 0.0059(10) 0.0023(11)
N2 0.0339(15) 0.0469(18) 0.0229(14) -0.0023(13) 0.0090(12) 0.0061(14)
N3 0.0322(15) 0.0448(18) 0.0192(13) -0.0011(12) 0.0057(11) 0.0063(13)
N4 0.0366(16) 0.0401(17) 0.0217(14) -0.0010(12) 0.0063(12) 0.0083(13)
N5 0.0248(13) 0.0308(15) 0.0235(13) -0.0010(11) 0.0038(10) 0.0032(11)
O1 0.0203(11) 0.0417(14) 0.0257(12) 0.0026(10) 0.0071(9) 0.0045(10)
O2 0.0264(13) 0.111(3) 0.0246(13) 0.0100(15) 0.0010(10) 0.0170(15)
O3 0.0352(12) 0.124(2) 0.0458(13) 0.0100(15) -0.0065(10) -0.0145(13)
O4 0.0298(11) 0.129(2) 0.0463(13) 0.0157(15) -0.0015(10) -0.0024(13)

loop_
_atom_type_symbol
_atom_type_description
_atom_type_scat_dispersion_real
_atom_type_scat_dispersion_imag
_atom_type_scat_source
C C 0.0033 0.0016 'International Tables Vol C Tables 4.2.6.8 and 6.1.1.4'
H H 0.0000 0.0000 'International Tables Vol C Tables 4.2.6.8 and 6.1.1.4'
N N 0.0061 0.0033 'International Tables Vol C Tables 4.2.6.8 and 6.1.1.4'
O O 0.0106 0.0060 'International Tables Vol C Tables 4.2.6.8 and 6.1.1.4'
Zn Zn 0.2839 1.4301 'International Tables Vol C Tables 4.2.6.8 and 6.1.1.4'

loop_
_geom_angle_atom_site_label_1
_geom_angle_atom_site_label_2
_geom_angle_atom_site_label_3
_geom_angle
_geom_angle_site_symmetry_1
_geom_angle_site_symmetry_3
_geom_angle_publ_flag
O1 Zn1 N1 96.48(10) . . y
O1 Zn1 N5 96.41(10) . 4_665 y
N1 Zn1 N5 115.43(11) . 4_665 y
O1 Zn1 O3 152.03(14) . 1_455 y
N1 Zn1 O3 99.37(13) . 1_455 y
N5 Zn1 O3 97.36(13) 4_665 1_455 y
O1 Zn1 O4 94.45(12) . 1_455 y
N1 Zn1 O4 116.48(11) . 1_455 y
N5 Zn1 O4 125.09(11) 4_665 1_455 y
O3 Zn1 O4 57.82(15) 1_455 1_455 y
O1 Zn1 C8 122.93(17) . 1_455 ?
N1 Zn1 C8 109.13(13) . 1_455 ?
N5 Zn1 C8 115.14(14) 4_665 1_455 ?
O3 Zn1 C8 29.40(18) 1_455 1_455 ?
O4 Zn1 C8 28.48(17) 1_455 1_455 ?
O2 C1 O1 123.0(3) . . ?
O2 C1 C2 118.0(3) . . ?
O1 C1 C2 119.0(3) . . ?
C3 C2 C7 118.7(3) . . ?
C3 C2 C1 119.8(3) . . ?
C7 C2 C1 121.5(3) . . ?
C4 C3 C2 120.9(3) . . ?
C4 C3 H3 119.5 . . ?
C2 C3 H3 119.5 . . ?
C5 C4 C3 120.0(3) . . ?
C5 C4 H4 120.0 . . ?
C3 C4 H4 120.0 . . ?
C4 C5 C6 120.1(3) . . ?
C4 C5 H5 119.9 . . ?
C6 C5 H5 119.9 . . ?
C5 C6 C7 120.6(3) . . ?
C5 C6 H6 119.7 . . ?
C7 C6 H6 119.7 . . ?
C6 C7 C2 119.7(3) . . ?
C6 C7 C8 117.3(3) . . ?
C2 C7 C8 123.0(3) . . ?
O4 C8 O3 119.1(4) . . ?
O4 C8 C7 121.9(6) . . ?
O3 C8 C7 118.8(5) . . ?
O4 C8 Zn1 65.3(3) . 1_655 ?
O3 C8 Zn1 54.1(2) . 1_655 ?
C7 C8 Zn1 172.9(4) . 1_655 ?
N1 C9 C10 122.6(3) . . ?
N1 C9 H9 118.7 . . ?
C10 C9 H9 118.7 . . ?
C9 C10 C11 119.8(3) . . ?
C9 C10 H10 120.1 . . ?
C11 C10 H10 120.1 . . ?
C12 C11 C10 117.8(3) . . ?
C12 C11 C14 121.0(3) . . ?
C10 C11 C14 121.2(3) . . ?
C13 C12 C11 119.2(3) . . ?
C13 C12 H12 120.4 . . ?
C11 C12 H12 120.4 . . ?
N1 C13 C12 123.0(3) . . ?
N1 C13 H13 118.5 . . ?
C12 C13 H13 118.5 . . ?
N2 C14 N4 114.9(3) . . ?
N2 C14 C11 122.0(3) . . ?
N4 C14 C11 123.1(3) . . ?
N4 C15 N3 110.3(3) . . ?
N4 C15 C16 125.0(3) . . ?
N3 C15 C16 124.7(3) . . ?
C20 C16 C17 117.9(3) . . ?
C20 C16 C15 122.2(3) . . ?
C17 C16 C15 119.9(3) . . ?
C18 C17 C16 119.6(3) . . ?
C18 C17 H17 120.2 . . ?
C16 C17 H17 120.2 . . ?
N5 C18 C17 122.9(3) . . ?
N5 C18 H18 118.5 . . ?
C17 C18 H18 118.5 . . ?
N5 C19 C20 123.4(3) . . ?
N5 C19 H19 118.3 . . ?
C20 C19 H19 118.3 . . ?
C19 C20 C16 118.8(3) . . ?
C19 C20 H20 120.6 . . ?
C16 C20 H20 120.6 . . ?
C9 N1 C13 117.6(3) . . ?
C9 N1 Zn1 121.9(2) . . ?
C13 N1 Zn1 120.5(2) . . ?
C14 N2 N3 102.4(3) . . ?
C15 N3 N2 109.9(3) . . ?
C15 N3 H3A 133(3) . . ?
N2 N3 H3A 117(3) . . ?
C15 N4 C14 102.5(3) . . ?
C18 N5 C19 117.1(3) . . ?
C18 N5 Zn1 120.7(2) . 4_466 ?
C19 N5 Zn1 120.0(2) . 4_466 ?
C1 O1 Zn1 134.0(2) . . ?
C8 O3 Zn1 96.5(3) . 1_655 ?
C8 O4 Zn1 86.3(4) . 1_655 ?

loop_
_geom_bond_atom_site_label_1
_geom_bond_atom_site_label_2
_geom_bond_distance
_geom_bond_site_symmetry_2
_geom_bond_publ_flag
Zn1 O1 1.979(2) . y
Zn1 N1 2.027(3) . y
Zn1 N5 2.042(3) 4_665 y
Zn1 O3 2.087(3) 1_455 y
Zn1 O4 2.330(4) 1_455 y
Zn1 C8 2.560(5) 1_455 ?
C1 O2 1.228(4) . ?
C1 O1 1.264(4) . ?
C1 C2 1.501(4) . ?
C2 C3 1.388(4) . ?
C2 C7 1.394(4) . ?
C3 C4 1.380(5) . ?
C3 H3 0.9300 . ?
C4 C5 1.364(6) . ?
C4 H4 0.9300 . ?
C5 C6 1.378(5) . ?
C5 H5 0.9300 . ?
C6 C7 1.382(5) . ?
C6 H6 0.9300 . ?
C7 C8 1.486(5) . ?
C8 O4 1.224(6) . ?
C8 O3 1.265(7) . ?
C8 Zn1 2.560(5) 1_655 ?
C9 N1 1.338(4) . ?
C9 C10 1.371(5) . ?
C9 H9 0.9300 . ?
C10 C11 1.384(5) . ?
C10 H10 0.9300 . ?
C11 C12 1.379(5) . ?
C11 C14 1.467(4) . ?
C12 C13 1.376(5) . ?
C12 H12 0.9300 . ?
C13 N1 1.339(4) . ?
C13 H13 0.9300 . ?
C14 N2 1.325(4) . ?
C14 N4 1.355(4) . ?
C15 N4 1.324(4) . ?
C15 N3 1.340(4) . ?
C15 C16 1.467(4) . ?
C16 C20 1.378(4) . ?
C16 C17 1.379(5) . ?
C17 C18 1.368(5) . ?
C17 H17 0.9300 . ?
C18 N5 1.333(4) . ?
C18 H18 0.9300 . ?
C19 N5 1.334(4) . ?
C19 C20 1.375(5) . ?
C19 H19 0.9300 . ?
C20 H20 0.9300 . ?
N2 N3 1.349(4) . ?
N3 H3A 0.94(5) . ?
N5 Zn1 2.042(3) 4_466 ?
O3 Zn1 2.087(3) 1_655 ?
O4 Zn1 2.330(4) 1_655 ?

loop_
_geom_torsion_atom_site_label_1
_geom_torsion_atom_site_label_2
_geom_torsion_atom_site_label_3
_geom_torsion_atom_site_label_4
_geom_torsion
_geom_torsion_site_symmetry_1
_geom_torsion_site_symmetry_4
O2 C1 C2 C3 151.8(4) . .
O1 C1 C2 C3 -27.7(5) . .
O2 C1 C2 C7 -27.3(5) . .
O1 C1 C2 C7 153.2(3) . .
C7 C2 C3 C4 -1.7(5) . .
C1 C2 C3 C4 179.1(4) . .
C2 C3 C4 C5 0.5(6) . .
C3 C4 C5 C6 1.0(7) . .
C4 C5 C6 C7 -1.2(7) . .
C5 C6 C7 C2 -0.1(6) . .
C5 C6 C7 C8 179.3(5) . .
C3 C2 C7 C6 1.5(5) . .
C1 C2 C7 C6 -179.4(3) . .
C3 C2 C7 C8 -177.8(4) . .
C1 C2 C7 C8 1.3(6) . .
C6 C7 C8 O4 -83.5(5) . .
C2 C7 C8 O4 95.9(5) . .
C6 C7 C8 O3 91.8(5) . .
C2 C7 C8 O3 -88.8(5) . .
C6 C7 C8 Zn1 97(2) . 1_655
C2 C7 C8 Zn1 -84(2) . 1_655
N1 C9 C10 C11 0.9(6) . .
C9 C10 C11 C12 -1.5(6) . .
C9 C10 C11 C14 179.1(4) . .
C10 C11 C12 C13 1.0(6) . .
C14 C11 C12 C13 -179.5(3) . .
C11 C12 C13 N1 0.1(6) . .
C12 C11 C14 N2 179.4(4) . .
C10 C11 C14 N2 -1.2(6) . .
C12 C11 C14 N4 0.1(6) . .
C10 C11 C14 N4 179.5(4) . .
N4 C15 C16 C20 -172.7(3) . .
N3 C15 C16 C20 5.3(6) . .
N4 C15 C16 C17 6.7(6) . .
N3 C15 C16 C17 -175.3(4) . .
C20 C16 C17 C18 4.5(6) . .
C15 C16 C17 C18 -174.9(4) . .
C16 C17 C18 N5 0.3(6) . .
N5 C19 C20 C16 0.8(6) . .
C17 C16 C20 C19 -5.0(5) . .
C15 C16 C20 C19 174.4(3) . .
C10 C9 N1 C13 0.2(6) . .
C10 C9 N1 Zn1 -176.6(3) . .
C12 C13 N1 C9 -0.7(6) . .
C12 C13 N1 Zn1 176.2(3) . .
O1 Zn1 N1 C9 11.6(3) . .
N5 Zn1 N1 C9 -88.6(3) 4_665 .
O3 Zn1 N1 C9 168.5(3) 1_455 .
O4 Zn1 N1 C9 109.9(3) 1_455 .
C8 Zn1 N1 C9 139.8(3) 1_455 .
O1 Zn1 N1 C13 -165.1(3) . .
N5 Zn1 N1 C13 94.6(3) 4_665 .
O3 Zn1 N1 C13 -8.2(3) 1_455 .
O4 Zn1 N1 C13 -66.8(3) 1_455 .
C8 Zn1 N1 C13 -36.9(3) 1_455 .
N4 C14 N2 N3 -0.7(4) . .
C11 C14 N2 N3 179.9(3) . .
N4 C15 N3 N2 -0.7(4) . .
C16 C15 N3 N2 -178.9(3) . .
C14 N2 N3 C15 0.8(4) . .
N3 C15 N4 C14 0.3(4) . .
C16 C15 N4 C14 178.5(3) . .
N2 C14 N4 C15 0.3(4) . .
C11 C14 N4 C15 179.7(3) . .
C17 C18 N5 C19 -4.5(6) . .
C17 C18 N5 Zn1 158.6(3) . 4_466
C20 C19 N5 C18 4.0(5) . .
C20 C19 N5 Zn1 -159.3(3) . 4_466
O2 C1 O1 Zn1 145.6(3) . .
C2 C1 O1 Zn1 -34.9(5) . .
N1 Zn1 O1 C1 -146.3(3) . .
N5 Zn1 O1 C1 -29.7(3) 4_665 .
O3 Zn1 O1 C1 89.4(4) 1_455 .
O4 Zn1 O1 C1 96.4(3) 1_455 .
C8 Zn1 O1 C1 95.9(3) 1_455 .
O4 C8 O3 Zn1 -5.4(5) . 1_655
C7 C8 O3 Zn1 179.2(3) . 1_655
O3 C8 O4 Zn1 4.8(4) . 1_655
C7 C8 O4 Zn1 -179.9(4) . 1_655
